data_7010479
loop_
_publ_author_name
'Cotton, F. Albert'
'Daniels, Lee M.'
'Lin, Chun'
'Murillo, Carlos A.'
'Yu, Shu-Yan'

_publ_section_title
;
 Supramolecular squares with Rh24+ corners
;
_journal_issue 5
_journal_name_full 'Journal of the Chemical Society, Dalton Transactions'
_journal_page_first 502
_journal_paper_doi 10.1039/b009613j
_journal_year 2001
_chemical_formula_moiety '[Rh2(DAniF)2(CH3CN)2]4[O2CC6H4CO2]4(2CH2Cl2)(3CH3CN)'
_chemical_formula_sum 'C176 H173 Cl4 N27 O32 Rh8'
_chemical_formula_weight 4143.49
_space_group_IT_number 2
_symmetry_cell_setting triclinic
_symmetry_space_group_name_Hall '-P 1'
_symmetry_space_group_name_H-M 'P -1'
_atom_sites_solution_hydrogens geom
_atom_sites_solution_primary direct
_atom_sites_solution_secondary difmap
_audit_creation_method SHELXL-97
_cell_angle_alpha 77.818(3)
_cell_angle_beta 75.205(4)
_cell_angle_gamma 74.440(3)
_cell_formula_units_Z 1
_cell_length_a 14.681(3)
_cell_length_b 18.661(3)
_cell_length_c 20.742(4)
_cell_measurement_reflns_used 9200
_cell_measurement_temperature 213(2)
_cell_measurement_theta_max 25.01
_cell_measurement_theta_min 2.19
_cell_volume 5230.4(17)
_computing_cell_refinement SAINT
_computing_data_collection SMART
_computing_data_reduction SAINT
_computing_molecular_graphics 'XP (Siemens, 1990)'
_computing_publication_material 'SHELXL-97 (Sheldrick, 1997)'
_computing_structure_refinement 'SHELXL-97 (Sheldrick, 1997)'
_computing_structure_solution 'SHELXS-97 (Sheldrick, 1990)'
_diffrn_ambient_temperature 213(2)
_diffrn_measured_fraction_theta_full 0.974
_diffrn_measured_fraction_theta_max 0.974
_diffrn_measurement_device_type 'Bruker SMART area detector'
_diffrn_measurement_method 'Ellipsoid-mask fitting'
_diffrn_radiation_monochromator graphite
_diffrn_radiation_source 'normal-focus sealed tube'
_diffrn_radiation_type MoK\a
_diffrn_radiation_wavelength 0.71073
_diffrn_reflns_av_R_equivalents 0.0582
_diffrn_reflns_av_sigmaI/netI 0.0655
_diffrn_reflns_limit_h_max 13
_diffrn_reflns_limit_h_min -15
_diffrn_reflns_limit_k_max 20
_diffrn_reflns_limit_k_min -20
_diffrn_reflns_limit_l_max 19
_diffrn_reflns_limit_l_min -22
_diffrn_reflns_number 23013
_diffrn_reflns_theta_full 22.50
_diffrn_reflns_theta_max 22.50
_diffrn_reflns_theta_min 1.65
_diffrn_standards_number 'none (area detector data)'
_exptl_absorpt_coefficient_mu 0.733
_exptl_absorpt_correction_T_max 0.928
_exptl_absorpt_correction_T_min 0.393
_exptl_absorpt_correction_type multi-scan
_exptl_crystal_colour 'dark red'
_exptl_crystal_density_diffrn 1.315
_exptl_crystal_density_method 'not measured'
_exptl_crystal_description block
_exptl_crystal_F_000 2102
_exptl_crystal_size_max 0.36
_exptl_crystal_size_mid 0.25
_exptl_crystal_size_min 0.20
_refine_diff_density_max 2.922
_refine_diff_density_min -2.058
_refine_diff_density_rms 0.289
_refine_ls_extinction_method none
_refine_ls_goodness_of_fit_ref 2.094
_refine_ls_hydrogen_treatment noref
_refine_ls_matrix_type full
_refine_ls_number_parameters 587
_refine_ls_number_reflns 13313
_refine_ls_number_restraints 34
_refine_ls_restrained_S_all 2.091
_refine_ls_R_factor_all 0.1977
_refine_ls_R_factor_gt 0.1639
_refine_ls_shift/su_max 0.036
_refine_ls_shift/su_mean 0.004
_refine_ls_structure_factor_coef Fsqd
_refine_ls_weighting_details 'w=1/[\s^2^(Fo^2^)+(0.2000P)^2^] where P=(Fo^2^+2Fc^2^)/3'
_refine_ls_weighting_scheme calc
_refine_ls_wR_factor_gt 0.4847
_refine_ls_wR_factor_ref 0.5163
_reflns_number_gt 9304
_reflns_number_total 13313
_reflns_threshold_expression >2sigma(I)
_cod_data_source_file b009613j.txt
_cod_data_source_block cmpd_4
_cod_depositor_comments
;
The following automatic conversions were performed:
'_symmetry_cell_setting' value 'Triclinic' changed to 'triclinic'
according to '/home/saulius/struct/CIF-dictionaries/cif_core.dic'
dictionary named 'cif_core.dic' version 2.4.1 from
2010-06-29.

'_geom_bond_publ_flag' value 'Y' changed to 'y' according to
'/home/saulius/struct/CIF-dictionaries/cif_core.dic' dictionary named
'cif_core.dic' version 2.4.1 from 2010-06-29 (22 times).

Automatic conversion script
Id: cif_fix_enum 1527 2010-12-29 10:47:43Z saulius 

The following automatic conversions were performed:

'_refine_ls_weighting_scheme' value 'calc
w=1/[\s^2^(Fo^2^)+(0.2000P)^2^] where P=(Fo^2^+2Fc^2^)/3' was changed
to 'calc'. New tag '_refine_ls_weighting_details' was created. The
value of the new tag was set to 'w=1/[\s^2^(Fo^2^)+(0.2000P)^2^]
where P=(Fo^2^+2Fc^2^)/3'.

Automatic conversion script
Id: cif_fix_values 3143 2015-03-26 13:38:13Z robertas 
;
_cod_original_cell_volume 5230(2)
_cod_original_sg_symbol_H-M P-1
_cod_database_code 7010479

loop_
_symmetry_equiv_pos_as_xyz
'x, y, z'
'-x, -y, -z'

loop_
_atom_site_label
_atom_site_type_symbol
_atom_site_fract_x
_atom_site_fract_y
_atom_site_fract_z
_atom_site_U_iso_or_equiv
_atom_site_adp_type
_atom_site_occupancy
_atom_site_calc_flag
_atom_site_refinement_flags
_atom_site_disorder_assembly
_atom_site_disorder_group
Rh1 Rh -0.45889(10) 1.68066(8) 0.87772(8) 0.0375(5) Uani 1 d . . .
Rh2 Rh -0.35813(10) 1.77025(8) 0.82095(8) 0.0375(5) Uani 1 d . . .
Rh3 Rh 0.13836(11) 1.20670(9) 0.72108(8) 0.0432(6) Uani 1 d . . .
Rh4 Rh 0.23536(12) 1.29539(9) 0.65282(9) 0.0463(6) Uani 1 d . . .
N1 N -0.5683(10) 1.7692(8) 0.9023(7) 0.033(3) Uiso 1 d . . .
N2 N -0.4707(12) 1.8552(10) 0.8504(9) 0.049(4) Uiso 1 d . . .
N3 N -0.4930(11) 1.6881(9) 0.7882(8) 0.042(4) Uiso 1 d . . .
N4 N -0.4003(13) 1.7774(10) 0.7364(9) 0.054(5) Uiso 1 d . . .
N5 N 0.2473(12) 1.1210(9) 0.6885(8) 0.045(4) Uiso 1 d . . .
N6 N 0.3404(13) 1.2065(10) 0.6220(9) 0.054(4) Uiso 1 d . . .
N7 N 0.0750(13) 1.2180(10) 0.6420(9) 0.055(5) Uiso 1 d . . .
N8 N 0.1688(13) 1.3005(11) 0.5798(10) 0.058(5) Uiso 1 d . . .
N9 N -0.5481(11) 1.5943(9) 0.9330(8) 0.039(4) Uiso 1 d . . .
N10 N -0.2548(11) 1.8463(9) 0.7810(8) 0.043(4) Uiso 1 d . . .
N11 N 0.0392(14) 1.1393(11) 0.7950(10) 0.060(5) Uiso 1 d . . .
N12 N 0.3230(12) 1.3831(10) 0.6023(9) 0.048(4) Uiso 1 d . . .
O1 O -0.9179(13) 1.7416(11) 1.0784(10) 0.084(5) Uiso 1 d . . .
O3 O -0.6668(13) 1.4840(11) 0.7299(9) 0.082(5) Uiso 1 d . . .
O5 O 0.2512(12) 0.8143(9) 0.7586(9) 0.072(5) Uiso 1 d . . .
O6 O 0.6857(16) 1.2351(13) 0.4430(12) 0.108(7) Uiso 1 d . . .
O7 O -0.2390(14) 1.0948(12) 0.6605(11) 0.095(6) Uiso 1 d . . .
O8 O 0.2172(15) 1.5086(13) 0.3406(11) 0.103(6) Uiso 1 d . . .
O101 O -0.3399(9) 1.5953(7) 0.8506(7) 0.042(3) Uiso 1 d . . .
O102 O -0.2477(9) 1.6773(7) 0.7941(7) 0.046(3) Uiso 1 d . . .
O103 O -0.4138(10) 1.6796(8) 0.9660(7) 0.049(3) Uiso 1 d . . .
O104 O -0.3185(10) 1.7581(8) 0.9108(7) 0.048(3) Uiso 1 d . . .
O105 O 0.0354(9) 1.3003(7) 0.7524(7) 0.044(3) Uiso 1 d . . .
O106 O 0.1260(9) 1.3815(7) 0.6890(6) 0.042(3) Uiso 1 d . . .
O107 O 0.2055(10) 1.2034(8) 0.7986(7) 0.050(3) Uiso 1 d . . .
O108 O 0.2917(10) 1.2879(8) 0.7356(7) 0.054(4) Uiso 1 d . . .
C1 C -0.5513(15) 1.8386(12) 0.8898(11) 0.050(5) Uiso 1 d . . .
C2 C -0.4560(16) 1.7317(13) 0.7316(11) 0.053(6) Uiso 1 d . . .
C3 C 0.3285(16) 1.1357(13) 0.6432(12) 0.055(6) Uiso 1 d . . .
C4 C 0.1020(16) 1.2637(13) 0.5852(12) 0.055(6) Uiso 1 d . . .
C11 C -0.6593(14) 1.7615(11) 0.9447(10) 0.043(5) Uiso 1 d . . .
C12 C -0.6634(18) 1.7236(14) 1.0111(13) 0.067(6) Uiso 1 d . . .
C13 C -0.748(2) 1.7168(16) 1.0544(14) 0.077(7) Uiso 1 d . . .
C14 C -0.8377(16) 1.7485(13) 1.0313(12) 0.060(6) Uiso 1 d . . .
C15 C -0.8356(16) 1.7834(13) 0.9653(12) 0.057(6) Uiso 1 d . . .
C16 C -0.7431(18) 1.7868(14) 0.9238(13) 0.066(6) Uiso 1 d . . .
C17 C -1.011(2) 1.7772(19) 1.0602(17) 0.098(9) Uiso 1 d . . .
C21 C -0.447(5) 1.924(3) 0.854(3) 0.051(8) Uiso 0.39(3) d PD A 1
C22 C -0.451(6) 1.983(3) 0.788(3) 0.079(11) Uiso 0.39(3) d PD A 1
C23 C -0.437(7) 2.051(4) 0.795(3) 0.112(16) Uiso 0.39(3) d PD A 1
C24 C -0.465(5) 2.075(2) 0.867(3) 0.060(9) Uiso 0.39(3) d PD A 1
C25 C -0.460(7) 2.028(3) 0.913(3) 0.097(14) Uiso 0.39(3) d PD A 1
C26 C -0.433(6) 1.943(3) 0.904(3) 0.084(12) Uiso 0.39(3) d PD A 1
O2 O -0.464(5) 2.151(2) 0.865(3) 0.103(10) Uiso 0.39(3) d PD A 1
C27 C -0.430(6) 2.166(4) 0.911(4) 0.086(12) Uiso 0.39(3) d PD A 1
C21' C -0.470(3) 1.9296(19) 0.8450(19) 0.051(8) Uiso 0.61(3) d PD A 2
C22' C -0.425(4) 1.970(3) 0.773(2) 0.079(11) Uiso 0.61(3) d PD A 2
C23' C -0.405(5) 2.037(3) 0.774(3) 0.112(16) Uiso 0.61(3) d PD A 2
C24' C -0.425(3) 2.069(2) 0.842(2) 0.060(9) Uiso 0.61(3) d PD A 2
C25' C -0.431(4) 2.026(3) 0.891(3) 0.097(14) Uiso 0.61(3) d PD A 2
C26' C -0.476(4) 1.957(3) 0.897(2) 0.084(12) Uiso 0.61(3) d PD A 2
O2' O -0.409(3) 2.1412(19) 0.834(2) 0.103(10) Uiso 0.61(3) d PD A 2
C27' C -0.402(4) 2.165(3) 0.886(3) 0.086(12) Uiso 0.61(3) d PD A 2
C31 C -0.5381(14) 1.6343(11) 0.7732(10) 0.042(5) Uiso 1 d . . .
C32 C -0.6307(15) 1.6324(12) 0.8072(11) 0.053(5) Uiso 1 d . . .
C33 C -0.6769(17) 1.5816(14) 0.7921(13) 0.064(6) Uiso 1 d . . .
C34 C -0.6319(16) 1.5380(13) 0.7460(11) 0.054(5) Uiso 1 d . . .
C35 C -0.534(2) 1.5387(17) 0.7105(15) 0.086(8) Uiso 1 d . . .
C36 C -0.4901(17) 1.5889(14) 0.7263(13) 0.065(6) Uiso 1 d . . .
C37 C -0.768(2) 1.488(2) 0.7516(18) 0.104(10) Uiso 1 d . . .
C41 C -0.362(3) 1.8159(18) 0.6674(16) 0.057(8) Uiso 0.706(14) d PD B 1
C42 C -0.268(2) 1.820(2) 0.6473(18) 0.069(9) Uiso 0.706(14) d PD B 1
C43 C -0.236(3) 1.868(2) 0.5853(19) 0.076(10) Uiso 0.706(14) d PD B 1
C44 C -0.303(2) 1.9099(18) 0.5510(16) 0.055(8) Uiso 0.706(14) d PD B 1
C45 C -0.395(2) 1.917(2) 0.5708(17) 0.063(8) Uiso 0.706(14) d PD B 1
C46 C -0.431(2) 1.869(2) 0.6297(18) 0.066(8) Uiso 0.706(14) d PD B 1
O4 O -0.263(2) 1.9555(18) 0.4948(16) 0.103(9) Uiso 0.706(14) d PD B 1
C47 C -0.329(4) 2.005(3) 0.455(3) 0.116(15) Uiso 0.706(14) d PD B 1
C41' C -0.395(6) 1.834(3) 0.684(3) 0.057(8) Uiso 0.294(14) d PD B 2
C42' C -0.379(6) 1.818(3) 0.620(3) 0.069(9) Uiso 0.294(14) d PD B 2
C43' C -0.358(7) 1.875(3) 0.562(3) 0.076(10) Uiso 0.294(14) d PD B 2
C44' C -0.362(6) 1.944(3) 0.573(2) 0.055(8) Uiso 0.294(14) d PD B 2
C45' C -0.388(6) 1.966(3) 0.631(2) 0.063(8) Uiso 0.294(14) d PD B 2
C46' C -0.400(6) 1.912(3) 0.691(2) 0.066(8) Uiso 0.294(14) d PD B 2
O4' O -0.343(5) 1.992(3) 0.513(3) 0.103(9) Uiso 0.294(14) d PD B 2
C47' C -0.307(9) 2.056(5) 0.515(5) 0.116(15) Uiso 0.294(14) d PD B 2
C51 C 0.2478(14) 1.0431(11) 0.7082(10) 0.044(5) Uiso 1 d . . .
C52 C 0.1616(17) 1.0196(13) 0.7118(12) 0.061(6) Uiso 1 d . . .
C53 C 0.1620(15) 0.9445(12) 0.7294(11) 0.053(5) Uiso 1 d . . .
C54 C 0.2461(15) 0.8925(12) 0.7409(11) 0.050(5) Uiso 1 d . . .
C55 C 0.3276(16) 0.9124(13) 0.7408(12) 0.061(6) Uiso 1 d . . .
C56 C 0.3283(17) 0.9909(13) 0.7242(12) 0.062(6) Uiso 1 d . . .
C57 C 0.158(2) 0.7920(17) 0.7744(15) 0.084(8) Uiso 1 d . . .
C61 C 0.4243(16) 1.2159(12) 0.5770(11) 0.053(5) Uiso 1 d . . .
C62 C 0.427(2) 1.2648(18) 0.5103(17) 0.093(9) Uiso 1 d . . .
C63 C 0.5118(19) 1.2690(15) 0.4681(14) 0.075(7) Uiso 1 d . . .
C64 C 0.5992(18) 1.2270(14) 0.4846(13) 0.067(7) Uiso 1 d . . .
C65 C 0.601(2) 1.1859(17) 0.5488(16) 0.087(8) Uiso 1 d . . .
C66 C 0.514(2) 1.1777(17) 0.5907(16) 0.088(8) Uiso 1 d . . .
C67 C 0.691(3) 1.280(3) 0.374(2) 0.140(14) Uiso 1 d . . .
C71 C -0.0050(16) 1.1872(12) 0.6464(11) 0.052(5) Uiso 1 d . . .
C72 C 0.0086(19) 1.1315(15) 0.6038(14) 0.075(7) Uiso 1 d . . .
C73 C -0.0759(19) 1.1006(15) 0.6115(14) 0.075(7) Uiso 1 d . . .
C74 C -0.155(2) 1.1236(17) 0.6546(16) 0.086(8) Uiso 1 d . . .
C75 C -0.171(2) 1.1763(19) 0.6962(17) 0.096(9) Uiso 1 d . . .
C76 C -0.087(2) 1.2091(17) 0.6874(15) 0.084(8) Uiso 1 d . . .
C77 C -0.239(4) 1.026(3) 0.627(3) 0.162(17) Uiso 1 d . . .
C81 C 0.1460(19) 1.4344(16) 0.5202(14) 0.079(8) Uiso 1 d . . .
C82 C 0.162(2) 1.4864(16) 0.4605(15) 0.082(8) Uiso 1 d . . .
C83 C 0.1998(19) 1.4612(15) 0.4008(14) 0.072(7) Uiso 1 d . . .
C84 C 0.224(2) 1.3852(18) 0.3939(16) 0.088(8) Uiso 1 d . . .
C85 C 0.2137(19) 1.3340(15) 0.4505(14) 0.073(7) Uiso 1 d . . .
C86 C 0.1797(15) 1.3547(12) 0.5162(11) 0.053(5) Uiso 1 d . . .
C87 C 0.180(2) 1.591(2) 0.3460(18) 0.104(10) Uiso 1 d . . .
C91 C -0.5961(15) 1.5577(12) 0.9610(11) 0.050(5) Uiso 1 d . . .
C92 C -0.6711(19) 1.5129(16) 0.9958(14) 0.074(7) Uiso 1 d . . .
C101 C -0.3566(13) 1.7193(11) 0.9650(10) 0.040(5) Uiso 1 d . . .
C102 C -0.211(2) 1.8874(18) 0.7803(16) 0.093(9) Uiso 1 d . . .
C103 C -0.3333(15) 1.7250(12) 1.0290(11) 0.050(5) Uiso 1 d . . .
C104 C -0.160(4) 1.953(3) 0.782(3) 0.174(19) Uiso 1 d . . .
C105 C -0.2846(18) 1.7812(15) 1.0306(13) 0.067(7) Uiso 1 d . . .
C106 C -0.2614(16) 1.7894(13) 1.0863(11) 0.054(5) Uiso 1 d . . .
C107 C 0.2883(14) 1.2555(11) 0.8548(10) 0.046(5) Uiso 1 d . . .
C108 C -0.3382(15) 1.6894(12) 1.1448(11) 0.052(5) Uiso 1 d . . .
C109 C -0.3594(16) 1.6808(13) 1.0870(12) 0.058(6) Uiso 1 d . . .
C110 C 0.2603(15) 1.2481(12) 0.7915(11) 0.051(5) Uiso 1 d . . .
C111 C -0.029(2) 1.1290(17) 0.8303(16) 0.086(8) Uiso 1 d . . .
C112 C -0.128(3) 1.113(2) 0.869(2) 0.133(13) Uiso 1 d . . .
C113 C 0.333(2) 1.4388(19) 0.5842(17) 0.092(9) Uiso 1 d . . .
C114 C 0.366(6) 1.500(5) 0.539(5) 0.28(4) Uiso 1 d . . .
C201 C 0.0533(14) 1.3651(12) 0.7298(10) 0.046(5) Uiso 1 d . . .
C202 C -0.0296(13) 1.4313(11) 0.7528(10) 0.041(5) Uiso 1 d . . .
C203 C -0.1120(15) 1.4162(12) 0.8023(11) 0.049(5) Uiso 1 d . . .
C204 C -0.1854(14) 1.4754(11) 0.8224(10) 0.043(5) Uiso 1 d . . .
C205 C -0.1789(14) 1.5483(11) 0.7926(10) 0.045(5) Uiso 1 d . . .
C206 C -0.0979(16) 1.5628(12) 0.7477(11) 0.055(6) Uiso 1 d . . .
C207 C -0.0221(14) 1.5036(11) 0.7271(10) 0.045(5) Uiso 1 d . . .
C208 C -0.2628(13) 1.6123(10) 0.8153(9) 0.035(4) Uiso 1 d . . .
C1S C -0.808(4) 2.010(3) 0.891(3) 0.082(15) Uiso 0.50 d P . .
Cl1 Cl -0.7772(17) 2.0093(14) 0.9574(12) 0.139(7) Uiso 0.50 d P . .
Cl2 Cl -0.945(2) 1.9843(19) 0.9288(17) 0.183(11) Uiso 0.50 d P . .
C2S C -0.085(5) 1.682(4) 0.879(4) 0.11(2) Uiso 0.50 d P . .
Cl3 Cl -0.064(2) 1.7909(17) 0.8930(15) 0.173(10) Uiso 0.50 d P . .
Cl4 Cl -0.129(3) 1.602(2) 0.9368(19) 0.107(10) Uiso 0.25 d P C 1
Cl5 Cl 0.011(5) 1.660(4) 0.881(4) 0.21(3) Uiso 0.25 d P C 2
N1S N -0.350(2) 0.3378(18) 0.7937(16) 0.117(9) Uiso 1 d . . .
C3S C -0.398(2) 0.3842(19) 0.8244(17) 0.091(9) Uiso 1 d . . .
C4S C -0.4452(18) 0.4410(15) 0.8592(13) 0.071(7) Uiso 1 d . . .
N2S N 0.054(4) 1.417(3) 0.918(3) 0.105(16) Uiso 0.50 d P . .
C5S C 0.098(6) 1.458(5) 0.938(4) 0.13(3) Uiso 0.50 d P . .
C6S C 0.106(6) 1.526(6) 0.925(5) 0.14(3) Uiso 0.50 d P . .

loop_
_atom_site_aniso_label
_atom_site_aniso_U_11
_atom_site_aniso_U_22
_atom_site_aniso_U_33
_atom_site_aniso_U_23
_atom_site_aniso_U_13
_atom_site_aniso_U_12
Rh1 0.0300(9) 0.0273(9) 0.0569(11) 0.0004(7) -0.0182(7) -0.0058(6)
Rh2 0.0324(9) 0.0279(9) 0.0539(11) 0.0016(7) -0.0190(7) -0.0066(6)
Rh3 0.0442(10) 0.0376(10) 0.0458(10) -0.0085(7) -0.0037(7) -0.0097(7)
Rh4 0.0476(10) 0.0446(11) 0.0447(10) -0.0102(8) -0.0004(8) -0.0134(8)

loop_
_atom_type_symbol
_atom_type_description
_atom_type_scat_dispersion_real
_atom_type_scat_dispersion_imag
_atom_type_scat_source
C C 0.0033 0.0016 'International Tables Vol C Tables 4.2.6.8 and 6.1.1.4'
H H 0.0000 0.0000 'International Tables Vol C Tables 4.2.6.8 and 6.1.1.4'
N N 0.0061 0.0033 'International Tables Vol C Tables 4.2.6.8 and 6.1.1.4'
O O 0.0106 0.0060 'International Tables Vol C Tables 4.2.6.8 and 6.1.1.4'
Rh Rh -1.1178 0.9187 'International Tables Vol C Tables 4.2.6.8 and 6.1.1.4'
Cl Cl 0.1484 0.1585 'International Tables Vol C Tables 4.2.6.8 and 6.1.1.4'

loop_
_geom_angle_atom_site_label_1
_geom_angle_atom_site_label_2
_geom_angle_atom_site_label_3
_geom_angle
_geom_angle_site_symmetry_1
_geom_angle_site_symmetry_3
_geom_angle_publ_flag
N3 Rh1 N1 91.8(6) . . ?
N3 Rh1 O101 88.9(6) . . ?
N1 Rh1 O101 175.7(5) . . ?
N3 Rh1 O103 174.4(6) . . ?
N1 Rh1 O103 88.5(6) . . ?
O101 Rh1 O103 90.3(5) . . ?
N3 Rh1 N9 94.9(6) . . ?
N1 Rh1 N9 93.4(5) . . ?
O101 Rh1 N9 90.7(5) . . ?
O103 Rh1 N9 90.7(5) . . ?
N3 Rh1 Rh2 86.9(4) . . ?
N1 Rh1 Rh2 88.1(4) . . ?
O101 Rh1 Rh2 87.8(3) . . ?
O103 Rh1 Rh2 87.5(4) . . ?
N9 Rh1 Rh2 177.7(4) . . ?
N4 Rh2 N2 91.2(7) . . ?
N4 Rh2 O104 176.8(6) . . ?
N2 Rh2 O104 89.1(6) . . ?
N4 Rh2 O102 89.0(6) . . ?
N2 Rh2 O102 176.1(6) . . ?
O104 Rh2 O102 90.5(5) . . ?
N4 Rh2 N10 97.4(7) . . ?
N2 Rh2 N10 93.2(6) . . ?
O104 Rh2 N10 85.7(6) . . ?
O102 Rh2 N10 90.6(5) . . ?
N4 Rh2 Rh1 90.2(5) . . ?
N2 Rh2 Rh1 89.1(5) . . ?
O104 Rh2 Rh1 86.6(4) . . ?
O102 Rh2 Rh1 86.9(4) . . ?
N10 Rh2 Rh1 171.9(4) . . ?
N5 Rh3 N7 93.0(7) . . ?
N5 Rh3 O107 88.7(6) . . ?
N7 Rh3 O107 175.5(6) . . ?
N5 Rh3 O105 175.0(6) . . ?
N7 Rh3 O105 88.8(6) . . ?
O107 Rh3 O105 89.2(5) . . ?
N5 Rh3 N11 99.2(7) . . ?
N7 Rh3 N11 95.6(7) . . ?
O107 Rh3 N11 88.3(6) . . ?
O105 Rh3 N11 85.3(6) . . ?
N5 Rh3 Rh4 88.8(5) . . ?
N7 Rh3 Rh4 88.6(5) . . ?
O107 Rh3 Rh4 87.2(4) . . ?
O105 Rh3 Rh4 86.6(4) . . ?
N11 Rh3 Rh4 170.8(5) . . ?
N8 Rh4 N6 92.0(7) . . ?
N8 Rh4 O108 174.1(7) . . ?
N6 Rh4 O108 90.8(7) . . ?
N8 Rh4 O106 89.2(6) . . ?
N6 Rh4 O106 176.6(6) . . ?
O108 Rh4 O106 87.7(5) . . ?
N8 Rh4 N12 98.9(7) . . ?
N6 Rh4 N12 95.4(7) . . ?
O108 Rh4 N12 86.1(6) . . ?
O106 Rh4 N12 87.5(6) . . ?
N8 Rh4 Rh3 87.2(5) . . ?
N6 Rh4 Rh3 88.7(5) . . ?
O108 Rh4 Rh3 87.7(4) . . ?
O106 Rh4 Rh3 88.2(4) . . ?
N12 Rh4 Rh3 172.6(4) . . ?
C1 N1 C11 115.6(16) . . ?
C1 N1 Rh1 119.8(13) . . ?
C11 N1 Rh1 123.3(12) . . ?
C1 N2 C21' 113(2) . . ?
C1 N2 C21 119(3) . . ?
C21' N2 C21 16(4) . . ?
C1 N2 Rh2 119.0(14) . . ?
C21' N2 Rh2 127(2) . . ?
C21 N2 Rh2 116(3) . . ?
C2 N3 C31 112.3(17) . . ?
C2 N3 Rh1 122.6(14) . . ?
C31 N3 Rh1 123.3(13) . . ?
C41' N4 C2 112(4) . . ?
C41' N4 C41 23(3) . . ?
C2 N4 C41 110(2) . . ?
C41' N4 Rh2 126(3) . . ?
C2 N4 Rh2 120.7(15) . . ?
C41 N4 Rh2 128.0(18) . . ?
C3 N5 C51 114.3(17) . . ?
C3 N5 Rh3 120.3(14) . . ?
C51 N5 Rh3 125.4(13) . . ?
C3 N6 C61 117.3(19) . . ?
C3 N6 Rh4 120.9(15) . . ?
C61 N6 Rh4 121.8(15) . . ?
C4 N7 C71 117(2) . . ?
C4 N7 Rh3 119.1(15) . . ?
C71 N7 Rh3 123.2(15) . . ?
C4 N8 C86 112.4(19) . . ?
C4 N8 Rh4 124.1(16) . . ?
C86 N8 Rh4 123.0(14) . . ?
C91 N9 Rh1 174.6(17) . . ?
C102 N10 Rh2 159(2) . . ?
C111 N11 Rh3 157(2) . . ?
C113 N12 Rh4 155(2) . . ?
C14 O1 C17 118(2) . . ?
C34 O3 C37 117(2) . . ?
C54 O5 C57 115.5(19) . . ?
C64 O6 C67 121(3) . . ?
C74 O7 C77 125(3) . . ?
C83 O8 C87 114(2) . . ?
C208 O101 Rh1 119.0(12) . . ?
C208 O102 Rh2 118.8(12) . . ?
C101 O103 Rh1 119.7(13) . . ?
C101 O104 Rh2 122.6(12) . . ?
C201 O105 Rh3 118.5(12) . . ?
C201 O106 Rh4 118.3(12) . . ?
C110 O107 Rh3 119.3(14) . . ?
C110 O108 Rh4 119.6(13) . . ?
N2 C1 N1 122.9(19) . . ?
N3 C2 N4 119(2) . . ?
N6 C3 N5 121(2) . . ?
N8 C4 N7 121(2) . . ?
C16 C11 C12 117(2) . . ?
C16 C11 N1 123(2) . . ?
C12 C11 N1 119.8(18) . . ?
C13 C12 C11 123(2) . . ?
C12 C13 C14 119(3) . . ?
O1 C14 C15 125(2) . . ?
O1 C14 C13 115(2) . . ?
C15 C14 C13 120(2) . . ?
C14 C15 C16 117(2) . . ?
C11 C16 C15 125(2) . . ?
C26 C21 N2 128(4) . . ?
C26 C21 C22 119(3) . . ?
N2 C21 C22 113(4) . . ?
C23 C22 C21 112(4) . . ?
C22 C23 C24 120(4) . . ?
C25 C24 O2 125(4) . . ?
C25 C24 C23 118(4) . . ?
O2 C24 C23 113(4) . . ?
C24 C25 C26 121(4) . . ?
C21 C26 C25 120(4) . . ?
C27 O2 C24 118(4) . . ?
C26' C21' N2 120(3) . . ?
C26' C21' C22' 120(3) . . ?
N2 C21' C22' 117(3) . . ?
C23' C22' C21' 114(3) . . ?
C22' C23' C24' 121(4) . . ?
C25' C24' O2' 126(4) . . ?
C25' C24' C23' 117(4) . . ?
O2' C24' C23' 114(3) . . ?
C24' C25' C26' 119(4) . . ?
C21' C26' C25' 120(4) . . ?
C27' O2' C24' 119(3) . . ?
C36 C31 C32 121.5(19) . . ?
C36 C31 N3 120.9(18) . . ?
C32 C31 N3 117.6(17) . . ?
C31 C32 C33 119(2) . . ?
C34 C33 C32 121(2) . . ?
C33 C34 O3 126(2) . . ?
C33 C34 C35 121(2) . . ?
O3 C34 C35 113(2) . . ?
C36 C35 C34 117(2) . . ?
C31 C36 C35 121(2) . . ?
C42 C41 C46 118(3) . . ?
C42 C41 N4 121(3) . . ?
C46 C41 N4 118(3) . . ?
C41 C42 C43 120(3) . . ?
C44 C43 C42 118(3) . . ?
C45 C44 C43 126(3) . . ?
C45 C44 O4 122(3) . . ?
C43 C44 O4 111(3) . . ?
C44 C45 C46 119(3) . . ?
C45 C46 C41 118(3) . . ?
C44 O4 C47 116(3) . . ?
N4 C41' C42' 119(4) . . ?
N4 C41' C46' 124(4) . . ?
C42' C41' C46' 118(3) . . ?
C41' C42' C43' 120(4) . . ?
C44' C43' C42' 118(4) . . ?
C45' C44' C43' 126(4) . . ?
C45' C44' O4' 122(4) . . ?
C43' C44' O4' 112(4) . . ?
C44' C45' C46' 119(4) . . ?
C45' C46' C41' 118(3) . . ?
C44' O4' C47' 118(4) . . ?
C56 C51 N5 121.8(18) . . ?
C56 C51 C52 120(2) . . ?
N5 C51 C52 118.2(19) . . ?
C53 C52 C51 119(2) . . ?
C52 C53 C54 120(2) . . ?
C55 C54 C53 123(2) . . ?
C55 C54 O5 114(2) . . ?
C53 C54 O5 122.8(19) . . ?
C54 C55 C56 118(2) . . ?
C51 C56 C55 120(2) . . ?
N6 C61 C66 121(2) . . ?
N6 C61 C62 124(2) . . ?
C66 C61 C62 115(2) . . ?
C63 C62 C61 120(3) . . ?
C62 C63 C64 122(3) . . ?
O6 C64 C65 118(2) . . ?
O6 C64 C63 121(2) . . ?
C65 C64 C63 120(2) . . ?
C66 C65 C64 118(3) . . ?
C65 C66 C61 124(3) . . ?
C76 C71 N7 120(2) . . ?
C76 C71 C72 122(2) . . ?
N7 C71 C72 117(2) . . ?
C71 C72 C73 115(2) . . ?
C74 C73 C72 120(3) . . ?
C73 C74 C75 127(3) . . ?
C73 C74 O7 120(3) . . ?
C75 C74 O7 113(3) . . ?
C74 C75 C76 113(3) . . ?
C71 C76 C75 123(3) . . ?
C82 C81 C86 119(2) . . ?
C83 C82 C81 120(3) . . ?
C82 C83 O8 123(3) . . ?
C82 C83 C84 123(3) . . ?
O8 C83 C84 114(3) . . ?
C85 C84 C83 118(3) . . ?
C84 C85 C86 123(3) . . ?
C85 C86 C81 117(2) . . ?
C85 C86 N8 125(2) . . ?
C81 C86 N8 118(2) . . ?
N9 C91 C92 174(2) . . ?
O103 C101 O104 123.2(18) . . ?
O103 C101 C103 119.5(17) . . ?
O104 C101 C103 117.2(16) . . ?
N10 C102 C104 173(3) . . ?
C109 C103 C105 118(2) . . ?
C109 C103 C101 122.4(19) . . ?
C105 C103 C101 120(2) . . ?
C106 C105 C103 123(2) . . ?
C105 C106 C107 119(2) . 2_587 ?
C106 C107 C108 119(2) 2_587 2_587 ?
C106 C107 C110 119.6(18) 2_587 . ?
C108 C107 C110 121.7(19) 2_587 . ?
C109 C108 C107 121(2) . 2_587 ?
C103 C109 C108 120(2) . . ?
O107 C110 O108 125(2) . . ?
O107 C110 C107 116.4(18) . . ?
O108 C110 C107 118.4(18) . . ?
N11 C111 C112 171(3) . . ?
N12 C113 C114 158(5) . . ?
O106 C201 O105 128.4(19) . . ?
O106 C201 C202 116.8(17) . . ?
O105 C201 C202 114.7(16) . . ?
C207 C202 C203 120.6(18) . . ?
C207 C202 C201 120.0(17) . . ?
C203 C202 C201 119.4(17) . . ?
C204 C203 C202 119.0(19) . . ?
C203 C204 C205 119.4(18) . . ?
C206 C205 C204 121.4(19) . . ?
C206 C205 C208 120.8(18) . . ?
C204 C205 C208 117.7(17) . . ?
C205 C206 C207 120(2) . . ?
C202 C207 C206 119.4(19) . . ?
O102 C208 O101 127.2(17) . . ?
O102 C208 C205 115.1(15) . . ?
O101 C208 C205 117.6(15) . . ?
Cl1 C1S Cl2 101(3) . . ?
Cl5 C2S Cl4 100(6) . . ?
Cl5 C2S Cl3 81(5) . . ?
Cl4 C2S Cl3 134(4) . . ?
N1S C3S C4S 174(3) . . ?

loop_
_geom_bond_atom_site_label_1
_geom_bond_atom_site_label_2
_geom_bond_distance
_geom_bond_site_symmetry_2
_geom_bond_publ_flag
Rh1 N3 2.013(16) . y
Rh1 N1 2.021(14) . y
Rh1 O101 2.071(13) . y
Rh1 O103 2.095(14) . y
Rh1 N9 2.283(15) . y
Rh1 Rh2 2.4446(19) . y
Rh2 N4 1.972(19) . y
Rh2 N2 2.027(17) . y
Rh2 O104 2.042(14) . y
Rh2 O102 2.094(13) . y
Rh2 N10 2.240(16) . y
Rh3 N5 2.026(17) . y
Rh3 N7 2.031(19) . y
Rh3 O107 2.073(14) . y
Rh3 O105 2.078(13) . y
Rh3 N11 2.254(19) . y
Rh3 Rh4 2.453(2) . y
Rh4 N8 1.975(19) . y
Rh4 N6 2.028(18) . y
Rh4 O108 2.053(15) . y
Rh4 O106 2.057(13) . y
Rh4 N12 2.270(17) . y
N1 C1 1.34(3) . ?
N1 C11 1.43(2) . ?
N2 C1 1.33(3) . ?
N2 C21' 1.37(4) . ?
N2 C21 1.43(4) . ?
N3 C2 1.36(3) . ?
N3 C31 1.46(2) . ?
N4 C41' 1.35(5) . ?
N4 C2 1.36(3) . ?
N4 C41 1.50(3) . ?
N5 C3 1.37(3) . ?
N5 C51 1.42(3) . ?
N6 C3 1.34(3) . ?
N6 C61 1.37(3) . ?
N7 C4 1.34(3) . ?
N7 C71 1.42(3) . ?
N8 C4 1.31(3) . ?
N8 C86 1.48(3) . ?
N9 C91 1.09(2) . ?
N10 C102 1.12(3) . ?
N11 C111 1.12(3) . ?
N12 C113 1.06(3) . ?
O1 C14 1.34(3) . ?
O1 C17 1.46(4) . ?
O3 C34 1.38(3) . ?
O3 C37 1.42(3) . ?
O5 C54 1.41(3) . ?
O5 C57 1.47(3) . ?
O6 C64 1.37(3) . ?
O6 C67 1.50(5) . ?
O7 C74 1.44(3) . ?
O7 C77 1.59(5) . ?
O8 C83 1.38(3) . ?
O8 C87 1.51(4) . ?
O101 C208 1.26(2) . ?
O102 C208 1.26(2) . ?
O103 C101 1.26(2) . ?
O104 C101 1.29(2) . ?
O105 C201 1.27(2) . ?
O106 C201 1.25(2) . ?
O107 C110 1.27(2) . ?
O108 C110 1.29(2) . ?
C11 C16 1.34(3) . ?
C11 C12 1.40(3) . ?
C12 C13 1.35(3) . ?
C13 C14 1.45(3) . ?
C14 C15 1.38(3) . ?
C15 C16 1.42(3) . ?
C21 C26 1.25(4) . ?
C21 C22 1.59(4) . ?
C22 C23 1.38(5) . ?
C23 C24 1.57(6) . ?
C24 C25 1.16(5) . ?
C24 O2 1.41(4) . ?
C25 C26 1.57(5) . ?
O2 C27 1.29(4) . ?
C21' C26' 1.25(4) . ?
C21' C22' 1.58(4) . ?
C22' C23' 1.37(5) . ?
C23' C24' 1.57(6) . ?
C24' C25' 1.16(5) . ?
C24' O2' 1.41(4) . ?
C25' C26' 1.58(5) . ?
O2' C27' 1.29(4) . ?
C31 C36 1.35(3) . ?
C31 C32 1.37(3) . ?
C32 C33 1.43(3) . ?
C33 C34 1.32(3) . ?
C34 C35 1.43(3) . ?
C35 C36 1.41(3) . ?
C41 C42 1.35(5) . ?
C41 C46 1.48(5) . ?
C42 C43 1.46(5) . ?
C43 C44 1.34(5) . ?
C44 C45 1.29(5) . ?
C44 O4 1.39(4) . ?
C45 C46 1.44(5) . ?
O4 C47 1.44(6) . ?
C41' C42' 1.36(5) . ?
C41' C46' 1.47(5) . ?
C42' C43' 1.46(5) . ?
C43' C44' 1.34(5) . ?
C44' C45' 1.29(5) . ?
C44' O4' 1.39(4) . ?
C45' C46' 1.44(5) . ?
O4' C47' 1.44(6) . ?
C51 C56 1.38(3) . ?
C51 C52 1.43(3) . ?
C52 C53 1.37(3) . ?
C53 C54 1.39(3) . ?
C54 C55 1.34(3) . ?
C55 C56 1.43(3) . ?
C61 C66 1.39(4) . ?
C61 C62 1.48(4) . ?
C62 C63 1.34(4) . ?
C63 C64 1.40(4) . ?
C64 C65 1.39(4) . ?
C65 C66 1.38(4) . ?
C71 C76 1.30(3) . ?
C71 C72 1.44(3) . ?
C72 C73 1.46(3) . ?
C73 C74 1.30(3) . ?
C74 C75 1.38(4) . ?
C75 C76 1.48(4) . ?
C81 C82 1.41(4) . ?
C81 C86 1.45(3) . ?
C82 C83 1.35(3) . ?
C83 C84 1.40(4) . ?
C84 C85 1.35(4) . ?
C85 C86 1.42(3) . ?
C91 C92 1.51(3) . ?
C101 C103 1.48(3) . ?
C102 C104 1.61(6) . ?
C103 C109 1.34(3) . ?
C103 C105 1.43(3) . ?
C105 C106 1.33(3) . ?
C106 C107 1.36(3) 2_587 ?
C107 C106 1.36(3) 2_587 ?
C107 C108 1.42(3) 2_587 ?
C107 C110 1.51(3) . ?
C108 C109 1.36(3) . ?
C108 C107 1.42(3) 2_587 ?
C111 C112 1.53(5) . ?
C113 C114 1.42(9) . ?
C201 C202 1.54(3) . ?
C202 C207 1.36(3) . ?
C202 C203 1.42(3) . ?
C203 C204 1.37(3) . ?
C204 C205 1.39(3) . ?
C205 C206 1.36(3) . ?
C205 C208 1.52(3) . ?
C206 C207 1.39(3) . ?
C1S Cl1 1.55(6) . ?
C1S Cl2 2.09(6) . ?
C2S Cl5 1.37(8) . ?
C2S Cl4 1.86(8) . ?
C2S Cl3 2.23(7) . ?
N1S C3S 1.15(4) . ?
C3S C4S 1.34(4) . ?
N2S C5S 1.30(9) . ?
C5S C6S 1.27(11) . ?
